data_1574671
loop_
_publ_author_name
'Xu, Jian'
'Yao, Shenglai'
'Postils, Ver\`onica'
'Matito, Eduard'
'Lorent, Christian'
'Driess, Matthias'

_publ_section_title
;
 Isolable monoatomic monovalent bismuth complexes with a redox
 non-innocent bis-silylenyl carborane ligand
;
_journal_issue 24
_journal_name_full 'Chemical Science'
_journal_page_first 10826
_journal_page_last 10832
_journal_paper_doi 10.1039/D5SC02644J
_journal_volume 16
_journal_year 2025
_chemical_formula_moiety 'C32 H56 B10 Bi N4 Si2, C F3 O3 S'
_chemical_formula_sum 'C33 H56 B10 Bi F3 N4 O3 S Si2'
_chemical_formula_weight 1019.13
_space_group_crystal_system monoclinic
_space_group_IT_number 14
_space_group_name_Hall '-P 2yn'
_space_group_name_H-M_alt 'P 1 21/n 1'
_atom_sites_solution_hydrogens geom
_atom_sites_solution_primary dual
_audit_creation_date 2024-09-30
_audit_creation_method
;
Olex2 1.5-alpha
(compiled 2024.02.16 svn.r378c4104 for OlexSys, GUI svn.r6928)
;
_audit_update_record
;
2025-03-01 deposited with the CCDC.	2025-05-19 downloaded from the CCDC.
;
_cell_angle_alpha 90
_cell_angle_beta 93.6960(10)
_cell_angle_gamma 90
_cell_formula_units_Z 4
_cell_length_a 15.66060(10)
_cell_length_b 10.19510(10)
_cell_length_c 27.7238(2)
_cell_measurement_reflns_used 23392
_cell_measurement_temperature 110(1)
_cell_measurement_theta_max 72.5890
_cell_measurement_theta_min 3.1140
_cell_volume 4417.21(6)
_computing_cell_refinement 'CrysAlisPro 1.171.43.137a (Rigaku OD, 2024)'
_computing_data_collection 'CrysAlisPro 1.171.43.137a (Rigaku OD, 2024)'
_computing_data_reduction 'CrysAlisPro 1.171.43.137a (Rigaku OD, 2024)'
_computing_molecular_graphics 'Olex2 1.5-alpha (Dolomanov et al., 2009)'
_computing_publication_material 'Olex2 1.5-alpha (Dolomanov et al., 2009)'
_computing_structure_refinement 'SHELXL 2014/7 (Sheldrick, 2015)'
_computing_structure_solution 'SHELXT 2014/5 (Sheldrick, 2014)'
_diffrn_ambient_temperature 110.15
_diffrn_detector_area_resol_mean 10.5435
_diffrn_detector_type Atlas
_diffrn_measured_fraction_theta_full 1.000
_diffrn_measured_fraction_theta_max 0.985
_diffrn_measurement_details
;
List of Runs (angles in degrees, time in seconds):

  # Type    Start    End  Width  t~exp~   \w     \q     \k     \f   Frames
#--------------------------------------------------------------------------
  1  \w    -29.00  65.00   1.00   10.00    --   41.50 -57.00 120.00   94
  2  \w     71.00  96.00   1.00   10.00    --   41.50-125.00 -90.00   25
  3  \w    -33.00  66.00   1.00   10.00    --   41.50 -38.00 -30.00   99
  4  \w     18.00 110.00   1.00   10.00    --   41.50  57.00 -90.00   92
  5  \w     35.00  76.00   1.00   10.00    --   41.50 -99.00  30.00   41
  6  \w     44.00 136.00   1.00   12.50    --  103.94 -77.00  30.00   92
  7  \w     67.00 107.00   1.00   12.50    --  103.94-111.00-180.00   40
  8  \w     22.00  80.00   1.00   12.50    --  103.94 -94.00-150.00   58
  9  \w     30.00  81.00   1.00   12.50    --  103.94-111.00  30.00   51
 10  \w     79.00 134.00   1.00   12.50    --  103.94  61.00 -30.00   55
 11  \w     78.00 135.00   1.00   12.50    --  103.94  45.00 -90.00   57
 12  \w     85.00 151.00   1.00   12.50    --  103.94 111.00   0.00   66
 13  \w     85.00 150.00   1.00   12.50    --  103.94  77.00  90.00   65
 14  \w     85.00 158.00   1.00   12.50    --  103.94  45.00-180.00   73
 15  \w     60.00 108.00   1.00   12.50    --  103.94-111.00 -90.00   48
 16  \w     29.00 107.00   1.00   12.50    --  103.94 -94.00 -60.00   78
 17  \w     30.00  56.00   1.00   12.50    --  103.94-111.00  60.00   26
 18  \w     79.00 108.00   1.00   12.50    --  103.94-111.00  60.00   29
 19  \w     87.00 121.00   1.00   12.50    --  103.94  77.00 120.00   34
 20  \w     90.00 152.00   1.00   12.50    --  103.94 111.00-150.00   62
;
_diffrn_measurement_device 'four-circle diffractometer'
_diffrn_measurement_device_type 'SuperNova, Single source at offset/far, Atlas'
_diffrn_measurement_method '\w scans'
_diffrn_radiation_type CuK\a
_diffrn_radiation_wavelength 1.54184
_diffrn_reflns_av_R_equivalents 0.0289
_diffrn_reflns_av_unetI/netI 0.0232
_diffrn_reflns_Laue_measured_fraction_full 1.000
_diffrn_reflns_Laue_measured_fraction_max 0.985
_diffrn_reflns_limit_h_max 14
_diffrn_reflns_limit_h_min -19
_diffrn_reflns_limit_k_max 12
_diffrn_reflns_limit_k_min -12
_diffrn_reflns_limit_l_max 33
_diffrn_reflns_limit_l_min -34
_diffrn_reflns_number 31319
_diffrn_reflns_point_group_measured_fraction_full 1.000
_diffrn_reflns_point_group_measured_fraction_max 0.985
_diffrn_reflns_theta_full 67.684
_diffrn_reflns_theta_max 72.661
_diffrn_reflns_theta_min 3.157
_exptl_absorpt_coefficient_mu 9.212
_exptl_absorpt_correction_T_max 1.00000
_exptl_absorpt_correction_T_min 0.24536
_exptl_absorpt_correction_type multi-scan
_exptl_absorpt_process_details
;
CrysAlisPro 1.171.43.137a (Rigaku Oxford Diffraction, 2024)
Empirical absorption correction using spherical harmonics,
implemented in SCALE3 ABSPACK scaling algorithm.
;
_exptl_crystal_colour yellow
_exptl_crystal_colour_primary yellow
_exptl_crystal_density_diffrn 1.532
_exptl_crystal_description needle
_exptl_crystal_F_000 2040
_exptl_crystal_size_max 0.06
_exptl_crystal_size_mid 0.03
_exptl_crystal_size_min 0.02
_refine_diff_density_max 1.129
_refine_diff_density_min -1.081
_refine_diff_density_rms 0.094
_refine_ls_extinction_method none
_refine_ls_goodness_of_fit_ref 1.040
_refine_ls_hydrogen_treatment constr
_refine_ls_matrix_type full
_refine_ls_number_parameters 526
_refine_ls_number_reflns 8661
_refine_ls_number_restraints 0
_refine_ls_restrained_S_all 1.040
_refine_ls_R_factor_all 0.0240
_refine_ls_R_factor_gt 0.0228
_refine_ls_shift/su_max 0.006
_refine_ls_shift/su_mean 0.000
_refine_ls_structure_factor_coef Fsqd
_refine_ls_weighting_details 'w=1/[\s^2^(Fo^2^)+(0.0390P)^2^+1.8558P] where P=(Fo^2^+2Fc^2^)/3'
_refine_ls_weighting_scheme calc
_refine_ls_wR_factor_gt 0.0591
_refine_ls_wR_factor_ref 0.0600
_reflns_Friedel_coverage 0.000
_reflns_number_gt 8289
_reflns_number_total 8661
_reflns_threshold_expression 'I > 2\s(I)'
_cod_data_source_file d5sc02644j2.cif
_cod_data_source_block 1b
_cod_depositor_comments 'Adding full bibliography for 1574669--1574673.cif.'
_cod_database_code 1574671
_shelx_shelxl_version_number 2014/7
_shelx_space_group_comment
;
The symmetry employed for this shelxl refinement is uniquely defined
by the following loop, which should always be used as a source of
symmetry information in preference to the above space-group names.
They are only intended as comments.
;
_shelx_estimated_absorpt_t_max 0.837
_shelx_estimated_absorpt_t_min 0.608
_olex2_refinement_description
;
1.a Aromatic/amide H refined with riding coordinates:
 C9(H9), C28(H28), C24(H24), C25(H25), C10(H10), C27(H27), C26(H26), C13(H13),
 C11(H11), C12(H12)
1.b Idealised Me refined as rotating group:
 C4(H4A,H4B,H4C), C30(H30A,H30B,H30C), C17(H17A,H17B,H17C), C15(H15A,H15B,
 H15C), C32(H32A,H32B,H32C), C19(H19A,H19B,H19C), C21(H21A,H21B,H21C), C20(H20A,
 H20B,H20C), C5(H5A,H5B,H5C), C16(H16A,H16B,H16C), C6(H6A,H6B,H6C), C31(H31A,
 H31B,H31C)
1.c Boron cage BH refined with riding coordinates:
 B8(H8), B2(H2), B9(H9A), B3(H3), B5(H5), B7(H7), B10(H10A), B1(H1), B4(H4),
 B6(H6)
;
_olex2_submission_special_instructions 'No special instructions were received'
_oxdiff_exptl_absorpt_empirical_details
;
Empirical correction (ABSPACK) includes:
- Absorption correction using spherical harmonics
- Frame scaling
;

loop_
_space_group_symop_operation_xyz
'x, y, z'
'-x+1/2, y+1/2, -z+1/2'
'-x, -y, -z'
'x-1/2, -y-1/2, z-1/2'

loop_
_atom_site_label
_atom_site_type_symbol
_atom_site_fract_x
_atom_site_fract_y
_atom_site_fract_z
_atom_site_U_iso_or_equiv
_atom_site_adp_type
_atom_site_occupancy
_atom_site_site_symmetry_order
_atom_site_calc_flag
_atom_site_refinement_flags_posn
_atom_site_refinement_flags_adp
_atom_site_refinement_flags_occupancy
_atom_site_disorder_assembly
_atom_site_disorder_group
Bi1 Bi 0.61798(2) 0.56179(2) 0.38224(2) 0.01406(4) Uani 1 1 d . . . . .
Si2 Si 0.67021(3) 0.80102(6) 0.37809(2) 0.01206(11) Uani 1 1 d . . . . .
S1 S 0.83864(4) 0.41268(6) 0.39902(2) 0.02112(12) Uani 1 1 d . . . . .
Si1 Si 0.47338(3) 0.68298(6) 0.36612(2) 0.01188(11) Uani 1 1 d . . . . .
F2 F 0.89144(12) 0.46243(19) 0.48870(6) 0.0387(4) Uani 1 1 d . . . . .
O2 O 0.81416(13) 0.54968(19) 0.39629(8) 0.0298(4) Uani 1 1 d . . . . .
F3 F 0.98636(11) 0.4882(3) 0.43761(8) 0.0567(6) Uani 1 1 d . . . . .
O3 O 0.88350(12) 0.3649(2) 0.35877(7) 0.0305(4) Uani 1 1 d . . . . .
N4 N 0.75853(11) 0.84629(19) 0.34203(7) 0.0139(4) Uani 1 1 d . . . . .
F1 F 0.95039(14) 0.2941(2) 0.45914(7) 0.0542(6) Uani 1 1 d . . . . .
N2 N 0.39017(11) 0.63469(18) 0.32002(7) 0.0134(4) Uani 1 1 d . . . . .
N1 N 0.37661(11) 0.64484(19) 0.39694(7) 0.0137(4) Uani 1 1 d . . . . .
O1 O 0.77408(12) 0.3265(2) 0.41557(8) 0.0360(5) Uani 1 1 d . . . . .
N3 N 0.75473(11) 0.86618(19) 0.41949(7) 0.0137(4) Uani 1 1 d . . . . .
C9 C 0.22896(17) 0.4265(3) 0.35222(10) 0.0229(5) Uani 1 1 d . . . . .
H9 H 0.2734 0.3653 0.3600 0.028 Uiso 1 1 calc R U . . .
C7 C 0.33621(13) 0.6093(2) 0.35473(8) 0.0137(4) Uani 1 1 d . . . . .
C1 C 0.48094(13) 0.8711(2) 0.36341(8) 0.0142(4) Uani 1 1 d . . . . .
C23 C 0.89708(14) 0.9173(2) 0.38650(8) 0.0163(5) Uani 1 1 d . . . . .
C4 C 0.41319(16) 0.6969(3) 0.48152(8) 0.0231(5) Uani 1 1 d . . . . .
H4A H 0.4721 0.6728 0.4755 0.035 Uiso 1 1 calc R U . . .
H4B H 0.4021 0.6758 0.5150 0.035 Uiso 1 1 calc R U . . .
H4C H 0.4051 0.7912 0.4760 0.035 Uiso 1 1 calc R U . . .
C14 C 0.38665(14) 0.5850(2) 0.26930(8) 0.0155(4) Uani 1 1 d . . . . .
C28 C 0.91618(16) 1.0494(2) 0.38037(9) 0.0206(5) Uani 1 1 d . . . . .
H28 H 0.8716 1.1113 0.3736 0.025 Uiso 1 1 calc R U . . .
C30 C 0.83743(17) 0.6885(3) 0.29401(10) 0.0306(6) Uani 1 1 d . . . . .
H30A H 0.8884 0.6957 0.3163 0.046 Uiso 1 1 calc R U . . .
H30B H 0.8547 0.6678 0.2615 0.046 Uiso 1 1 calc R U . . .
H30C H 0.8004 0.6185 0.3050 0.046 Uiso 1 1 calc R U . . .
C17 C 0.45995(15) 0.6513(3) 0.24484(8) 0.0202(5) Uani 1 1 d . . . . .
H17A H 0.5138 0.6358 0.2640 0.030 Uiso 1 1 calc R U . . .
H17B H 0.4491 0.7458 0.2425 0.030 Uiso 1 1 calc R U . . .
H17C H 0.4639 0.6147 0.2124 0.030 Uiso 1 1 calc R U . . .
C8 C 0.24774(15) 0.5587(2) 0.34742(9) 0.0165(5) Uani 1 1 d . . . . .
C22 C 0.80583(13) 0.8766(2) 0.38267(8) 0.0136(4) Uani 1 1 d . . . . .
C15 C 0.4010(2) 0.4365(2) 0.26959(10) 0.0267(6) Uani 1 1 d . . . . .
H15A H 0.4029 0.4050 0.2363 0.040 Uiso 1 1 calc R U . . .
H15B H 0.3540 0.3933 0.2851 0.040 Uiso 1 1 calc R U . . .
H15C H 0.4553 0.4163 0.2876 0.040 Uiso 1 1 calc R U . . .
C18 C 0.77643(14) 0.8815(2) 0.47243(8) 0.0168(5) Uani 1 1 d . . . . .
C24 C 0.96162(14) 0.8259(3) 0.39662(9) 0.0217(5) Uani 1 1 d . . . . .
H24 H 0.9482 0.7359 0.4007 0.026 Uiso 1 1 calc R U . . .
C29 C 0.78881(14) 0.8182(2) 0.29282(8) 0.0180(5) Uani 1 1 d . . . . .
C25 C 1.04625(15) 0.8684(3) 0.40064(10) 0.0290(6) Uani 1 1 d . . . . .
H25 H 1.0910 0.8072 0.4080 0.035 Uiso 1 1 calc R U . . .
C10 C 0.14472(18) 0.3844(3) 0.34553(11) 0.0337(7) Uani 1 1 d . . . . .
H10 H 0.1317 0.2940 0.3489 0.040 Uiso 1 1 calc R U . . .
C32 C 0.70924(15) 0.8065(3) 0.25847(9) 0.0243(5) Uani 1 1 d . . . . .
H32A H 0.7258 0.7790 0.2265 0.036 Uiso 1 1 calc R U . . .
H32B H 0.6803 0.8917 0.2558 0.036 Uiso 1 1 calc R U . . .
H32C H 0.6704 0.7413 0.2710 0.036 Uiso 1 1 calc R U . . .
C2 C 0.58162(14) 0.9316(2) 0.36993(8) 0.0141(5) Uani 1 1 d . . . . .
C19 C 0.83294(16) 0.7672(3) 0.49099(9) 0.0248(5) Uani 1 1 d . . . . .
H19A H 0.8877 0.7702 0.4757 0.037 Uiso 1 1 calc R U . . .
H19B H 0.8040 0.6840 0.4830 0.037 Uiso 1 1 calc R U . . .
H19C H 0.8433 0.7742 0.5261 0.037 Uiso 1 1 calc R U . . .
C3 C 0.35127(14) 0.6205(2) 0.44724(8) 0.0185(5) Uani 1 1 d . . . . .
C21 C 0.81917(16) 1.0136(3) 0.48329(9) 0.0246(5) Uani 1 1 d . . . . .
H21A H 0.8190 1.0320 0.5180 0.037 Uiso 1 1 calc R U . . .
H21B H 0.7877 1.0827 0.4651 0.037 Uiso 1 1 calc R U . . .
H21C H 0.8783 1.0111 0.4737 0.037 Uiso 1 1 calc R U . . .
C27 C 1.00078(17) 1.0898(3) 0.38421(10) 0.0266(6) Uani 1 1 d . . . . .
H27 H 1.0144 1.1798 0.3801 0.032 Uiso 1 1 calc R U . . .
C26 C 1.06549(16) 0.9996(3) 0.39395(10) 0.0307(6) Uani 1 1 d . . . . .
H26 H 1.1235 1.0276 0.3961 0.037 Uiso 1 1 calc R U . . .
B8 B 0.58207(17) 1.0795(3) 0.39960(10) 0.0169(5) Uani 1 1 d . . . . .
H8 H 0.6364 1.1160 0.4242 0.020 Uiso 1 1 calc R U . . .
C13 C 0.18220(15) 0.6481(3) 0.33546(9) 0.0232(5) Uani 1 1 d . . . . .
H13 H 0.1948 0.7386 0.3319 0.028 Uiso 1 1 calc R U . . .
C20 C 0.69216(14) 0.8757(3) 0.49732(8) 0.0198(5) Uani 1 1 d . . . . .
H20A H 0.6605 0.7966 0.4869 0.030 Uiso 1 1 calc R U . . .
H20B H 0.6578 0.9534 0.4885 0.030 Uiso 1 1 calc R U . . .
H20C H 0.7042 0.8734 0.5324 0.030 Uiso 1 1 calc R U . . .
B2 B 0.41839(17) 0.9680(3) 0.32470(10) 0.0181(5) Uani 1 1 d . . . . .
H2 H 0.3645 0.9304 0.3000 0.022 Uiso 1 1 calc R U . . .
C33 C 0.92092(16) 0.4133(3) 0.44889(10) 0.0272(6) Uani 1 1 d . . . . .
B9 B 0.51501(16) 0.9479(3) 0.41623(10) 0.0156(5) Uani 1 1 d . . . . .
H9A H 0.5255 0.8957 0.4517 0.019 Uiso 1 1 calc R U . . .
C11 C 0.07965(17) 0.4725(4) 0.33407(11) 0.0388(8) Uani 1 1 d . . . . .
H11 H 0.0221 0.4429 0.3298 0.047 Uiso 1 1 calc R U . . .
C5 C 0.3607(2) 0.4744(3) 0.45854(10) 0.0343(7) Uani 1 1 d . . . . .
H5A H 0.4186 0.4456 0.4521 0.051 Uiso 1 1 calc R U . . .
H5B H 0.3188 0.4247 0.4381 0.051 Uiso 1 1 calc R U . . .
H5C H 0.3509 0.4591 0.4926 0.051 Uiso 1 1 calc R U . . .
B3 B 0.52763(17) 0.9363(2) 0.31382(10) 0.0173(5) Uani 1 1 d . . . . .
H3 H 0.5462 0.8767 0.2822 0.021 Uiso 1 1 calc R U . . .
C12 C 0.09861(16) 0.6037(4) 0.32886(10) 0.0330(7) Uani 1 1 d . . . . .
H12 H 0.0539 0.6643 0.3207 0.040 Uiso 1 1 calc R U . . .
C16 C 0.30221(15) 0.6203(3) 0.24158(9) 0.0256(5) Uani 1 1 d . . . . .
H16A H 0.2913 0.7144 0.2449 0.038 Uiso 1 1 calc R U . . .
H16B H 0.2555 0.5705 0.2547 0.038 Uiso 1 1 calc R U . . .
H16C H 0.3057 0.5986 0.2073 0.038 Uiso 1 1 calc R U . . .
B5 B 0.48610(17) 1.0977(3) 0.30755(10) 0.0207(5) Uani 1 1 d . . . . .
H5 H 0.4768 1.1464 0.2714 0.025 Uiso 1 1 calc R U . . .
B7 B 0.59037(18) 1.0716(2) 0.33642(10) 0.0174(5) Uani 1 1 d . . . . .
H7 H 0.6502 1.1025 0.3195 0.021 Uiso 1 1 calc R U . . .
C6 C 0.26022(16) 0.6683(3) 0.45400(10) 0.0319(6) Uani 1 1 d . . . . .
H6A H 0.2495 0.6667 0.4884 0.048 Uiso 1 1 calc R U . . .
H6B H 0.2192 0.6108 0.4362 0.048 Uiso 1 1 calc R U . . .
H6C H 0.2536 0.7582 0.4417 0.048 Uiso 1 1 calc R U . . .
B10 B 0.47336(16) 1.1097(3) 0.41151(10) 0.0197(5) Uani 1 1 d . . . . .
H10A H 0.4556 1.1661 0.4441 0.024 Uiso 1 1 calc R U . . .
B1 B 0.41064(16) 0.9753(3) 0.38828(10) 0.0175(5) Uani 1 1 d . . . . .
H1 H 0.3514 0.9427 0.4054 0.021 Uiso 1 1 calc R U . . .
B4 B 0.41415(17) 1.1227(3) 0.35410(11) 0.0215(6) Uani 1 1 d . . . . .
H4 H 0.3573 1.1889 0.3487 0.026 Uiso 1 1 calc R U . . .
C31 C 0.8443(2) 0.9294(3) 0.27536(11) 0.0352(7) Uani 1 1 d . . . . .
H31A H 0.8996 0.9293 0.2941 0.053 Uiso 1 1 calc R U . . .
H31B H 0.8155 1.0134 0.2797 0.053 Uiso 1 1 calc R U . . .
H31C H 0.8536 0.9168 0.2410 0.053 Uiso 1 1 calc R U . . .
B6 B 0.51943(17) 1.1864(3) 0.36122(10) 0.0199(5) Uani 1 1 d . . . . .
H6 H 0.5317 1.2946 0.3604 0.024 Uiso 1 1 calc R U . . .

loop_
_atom_site_aniso_label
_atom_site_aniso_U_11
_atom_site_aniso_U_22
_atom_site_aniso_U_33
_atom_site_aniso_U_23
_atom_site_aniso_U_13
_atom_site_aniso_U_12
Bi1 0.01194(6) 0.01261(6) 0.01750(6) 0.00066(3) -0.00009(4) 0.00000(3)
Si2 0.0104(2) 0.0135(3) 0.0124(3) -0.0010(2) 0.0014(2) -0.0020(2)
S1 0.0163(3) 0.0234(3) 0.0234(3) 0.0023(2) -0.0014(2) -0.0005(2)
Si1 0.0106(2) 0.0124(3) 0.0126(3) 0.0002(2) 0.0006(2) -0.0013(2)
F2 0.0443(10) 0.0455(10) 0.0254(9) -0.0044(7) -0.0035(8) 0.0069(8)
O2 0.0274(10) 0.0277(11) 0.0337(11) 0.0031(8) -0.0027(8) 0.0042(7)
F3 0.0269(9) 0.0957(17) 0.0463(12) 0.0055(12) -0.0071(8) -0.0229(11)
O3 0.0296(9) 0.0366(11) 0.0253(10) -0.0037(8) 0.0012(7) 0.0033(8)
N4 0.0135(8) 0.0151(9) 0.0132(9) -0.0012(7) 0.0022(7) -0.0014(7)
F1 0.0670(12) 0.0455(12) 0.0463(11) -0.0065(9) -0.0249(10) 0.0304(10)
N2 0.0125(8) 0.0144(9) 0.0133(9) -0.0015(7) 0.0004(7) -0.0009(7)
N1 0.0114(8) 0.0165(9) 0.0132(9) 0.0003(7) 0.0013(7) -0.0021(7)
O1 0.0264(9) 0.0401(12) 0.0414(12) 0.0072(10) 0.0006(8) -0.0119(9)
N3 0.0118(8) 0.0170(9) 0.0120(9) -0.0017(7) 0.0003(7) -0.0016(7)
C9 0.0222(12) 0.0239(14) 0.0236(13) -0.0039(10) 0.0079(10) -0.0049(9)
C7 0.0140(10) 0.0105(11) 0.0166(11) 0.0007(8) 0.0014(8) 0.0006(8)
C1 0.0091(9) 0.0165(11) 0.0170(11) -0.0006(9) 0.0011(8) -0.0026(8)
C23 0.0129(10) 0.0219(12) 0.0143(11) -0.0030(9) 0.0021(8) -0.0023(9)
C4 0.0275(12) 0.0282(14) 0.0139(11) 0.0001(10) 0.0033(9) -0.0071(10)
C14 0.0172(10) 0.0183(11) 0.0109(10) -0.0021(9) 0.0004(8) -0.0016(9)
C28 0.0190(12) 0.0222(13) 0.0209(12) -0.0015(9) 0.0046(9) -0.0028(9)
C30 0.0294(13) 0.0409(17) 0.0217(13) -0.0080(12) 0.0037(10) 0.0136(12)
C17 0.0199(11) 0.0247(13) 0.0163(11) -0.0030(9) 0.0032(9) -0.0033(9)
C8 0.0127(11) 0.0207(13) 0.0162(11) -0.0040(8) 0.0020(9) -0.0021(8)
C22 0.0146(10) 0.0115(11) 0.0145(10) -0.0006(8) 0.0002(8) 0.0004(8)
C15 0.0392(15) 0.0189(14) 0.0228(13) -0.0048(9) 0.0082(12) -0.0010(10)
C18 0.0164(10) 0.0233(13) 0.0104(10) -0.0025(9) -0.0007(8) -0.0008(9)
C24 0.0163(10) 0.0264(13) 0.0221(12) -0.0032(10) -0.0003(9) 0.0002(10)
C29 0.0172(10) 0.0247(13) 0.0127(10) -0.0016(9) 0.0052(8) -0.0026(9)
C25 0.0149(11) 0.0449(17) 0.0269(13) -0.0065(12) -0.0002(10) 0.0035(11)
C10 0.0324(14) 0.0370(17) 0.0333(15) -0.0133(13) 0.0138(11) -0.0207(12)
C32 0.0230(11) 0.0346(15) 0.0152(11) -0.0030(10) 0.0011(9) -0.0014(10)
C2 0.0149(11) 0.0145(12) 0.0130(11) 0.0006(8) 0.0018(9) -0.0021(8)
C19 0.0242(11) 0.0325(14) 0.0174(11) 0.0011(10) -0.0011(9) 0.0074(11)
C3 0.0210(11) 0.0229(13) 0.0118(10) 0.0015(9) 0.0031(8) -0.0047(9)
C21 0.0276(12) 0.0283(14) 0.0175(12) -0.0059(10) -0.0004(9) -0.0077(11)
C27 0.0250(13) 0.0322(14) 0.0233(13) -0.0043(11) 0.0063(10) -0.0150(11)
C26 0.0161(11) 0.0501(19) 0.0264(13) -0.0092(13) 0.0038(10) -0.0136(12)
B8 0.0169(12) 0.0154(12) 0.0186(13) -0.0015(10) 0.0024(10) -0.0026(9)
C13 0.0177(11) 0.0293(14) 0.0224(12) -0.0044(10) -0.0005(9) 0.0035(10)
C20 0.0193(11) 0.0280(14) 0.0123(10) -0.0020(9) 0.0029(8) -0.0007(9)
B2 0.0155(12) 0.0157(12) 0.0227(13) 0.0019(11) -0.0016(10) 0.0016(10)
C33 0.0215(12) 0.0324(14) 0.0273(14) -0.0011(11) -0.0026(10) 0.0032(11)
B9 0.0137(11) 0.0177(13) 0.0156(12) -0.0021(9) 0.0025(10) -0.0001(9)
C11 0.0166(12) 0.068(2) 0.0328(16) -0.0216(15) 0.0079(11) -0.0163(14)
C5 0.0559(18) 0.0237(14) 0.0227(13) 0.0084(11) -0.0029(12) -0.0115(14)
B3 0.0174(12) 0.0175(14) 0.0167(13) 0.0019(9) 0.0003(10) -0.0018(9)
C12 0.0124(11) 0.058(2) 0.0286(14) -0.0131(14) 0.0005(10) 0.0055(12)
C16 0.0203(11) 0.0397(16) 0.0160(11) -0.0006(11) -0.0033(9) -0.0004(11)
B5 0.0227(12) 0.0150(13) 0.0239(14) 0.0018(11) -0.0017(10) 0.0004(11)
B7 0.0207(12) 0.0133(13) 0.0185(13) 0.0024(9) 0.0020(10) -0.0016(9)
C6 0.0222(12) 0.0536(19) 0.0210(12) -0.0059(12) 0.0090(10) -0.0047(12)
B10 0.0164(11) 0.0171(13) 0.0259(14) -0.0040(11) 0.0042(10) -0.0003(10)
B1 0.0128(11) 0.0165(13) 0.0232(13) -0.0024(11) 0.0022(9) 0.0015(10)
B4 0.0205(12) 0.0150(13) 0.0288(14) 0.0001(11) 0.0007(11) 0.0024(10)
C31 0.0406(16) 0.0444(19) 0.0217(14) 0.0006(11) 0.0117(12) -0.0206(13)
B6 0.0223(12) 0.0118(12) 0.0256(14) 0.0009(10) 0.0013(10) -0.0012(10)

loop_
_atom_type_symbol
_atom_type_description
_atom_type_scat_dispersion_real
_atom_type_scat_dispersion_imag
_atom_type_scat_source
C C 0.0181 0.0091 'International Tables Vol C Tables 4.2.6.8 and 6.1.1.4'
H H 0.0000 0.0000 'International Tables Vol C Tables 4.2.6.8 and 6.1.1.4'
B B 0.0090 0.0039 'International Tables Vol C Tables 4.2.6.8 and 6.1.1.4'
Bi Bi -4.0111 8.9310 'International Tables Vol C Tables 4.2.6.8 and 6.1.1.4'
F F 0.0727 0.0534 'International Tables Vol C Tables 4.2.6.8 and 6.1.1.4'
N N 0.0311 0.0180 'International Tables Vol C Tables 4.2.6.8 and 6.1.1.4'
O O 0.0492 0.0322 'International Tables Vol C Tables 4.2.6.8 and 6.1.1.4'
S S 0.3331 0.5567 'International Tables Vol C Tables 4.2.6.8 and 6.1.1.4'
Si Si 0.2541 0.3302 'International Tables Vol C Tables 4.2.6.8 and 6.1.1.4'

loop_
_geom_angle_atom_site_label_1
_geom_angle_atom_site_label_2
_geom_angle_atom_site_label_3
_geom_angle
_geom_angle_site_symmetry_1
_geom_angle_site_symmetry_3
_geom_angle_publ_flag
Si2 Bi1 Si1 79.486(18) . . ?
N4 Si2 Bi1 121.31(7) . . ?
N4 Si2 N3 72.90(8) . . ?
N4 Si2 C22 36.58(8) . . ?
N4 Si2 C2 109.14(9) . . ?
N3 Si2 Bi1 122.49(7) . . ?
N3 Si2 C22 36.49(8) . . ?
N3 Si2 C2 108.12(9) . . ?
C22 Si2 Bi1 128.40(6) . . ?
C2 Si2 Bi1 115.53(7) . . ?
C2 Si2 C22 116.07(9) . . ?
O2 S1 C33 101.94(13) . . ?
O3 S1 O2 115.21(13) . . ?
O3 S1 C33 103.41(12) . . ?
O1 S1 O2 114.63(13) . . ?
O1 S1 O3 115.40(13) . . ?
O1 S1 C33 103.70(13) . . ?
N2 Si1 Bi1 124.47(6) . . ?
N2 Si1 C7 36.22(8) . . ?
N2 Si1 C1 106.46(9) . . ?
N1 Si1 Bi1 123.98(6) . . ?
N1 Si1 N2 72.27(8) . . ?
N1 Si1 C7 36.14(8) . . ?
N1 Si1 C1 106.57(9) . . ?
C7 Si1 Bi1 132.21(6) . . ?
C1 Si1 Bi1 115.25(7) . . ?
C1 Si1 C7 112.53(9) . . ?
C22 N4 Si2 89.71(14) . . ?
C22 N4 C29 128.09(18) . . ?
C29 N4 Si2 138.41(15) . . ?
C7 N2 Si1 90.22(13) . . ?
C7 N2 C14 128.43(18) . . ?
C14 N2 Si1 136.86(14) . . ?
C7 N1 Si1 90.48(14) . . ?
C7 N1 C3 128.99(18) . . ?
C3 N1 Si1 138.49(14) . . ?
C22 N3 Si2 89.67(13) . . ?
C22 N3 C18 129.09(18) . . ?
C18 N3 Si2 140.17(15) . . ?
C8 C9 H9 120.2 . . ?
C8 C9 C10 119.5(3) . . ?
C10 C9 H9 120.2 . . ?
N2 C7 Si1 53.56(11) . . ?
N2 C7 C8 126.5(2) . . ?
N1 C7 Si1 53.39(10) . . ?
N1 C7 N2 106.78(18) . . ?
N1 C7 C8 126.7(2) . . ?
C8 C7 Si1 178.86(17) . . ?
C2 C1 Si1 114.73(14) . . ?
C2 C1 B2 110.32(17) . . ?
C2 C1 B9 60.39(14) . . ?
C2 C1 B3 60.42(14) . . ?
C2 C1 B1 110.56(17) . . ?
B2 C1 Si1 124.30(15) . . ?
B2 C1 B3 62.36(15) . . ?
B9 C1 Si1 116.00(15) . . ?
B9 C1 B2 113.86(18) . . ?
B9 C1 B3 112.26(17) . . ?
B3 C1 Si1 116.36(15) . . ?
B1 C1 Si1 124.19(15) . . ?
B1 C1 B2 62.48(15) . . ?
B1 C1 B9 62.90(14) . . ?
B1 C1 B3 113.47(18) . . ?
C28 C23 C22 118.3(2) . . ?
C24 C23 C28 120.9(2) . . ?
C24 C23 C22 120.7(2) . . ?
H4A C4 H4B 109.5 . . ?
H4A C4 H4C 109.5 . . ?
H4B C4 H4C 109.5 . . ?
C3 C4 H4A 109.5 . . ?
C3 C4 H4B 109.5 . . ?
C3 C4 H4C 109.5 . . ?
N2 C14 C17 106.54(18) . . ?
N2 C14 C15 109.54(19) . . ?
N2 C14 C16 111.82(19) . . ?
C17 C14 C15 109.0(2) . . ?
C17 C14 C16 108.8(2) . . ?
C16 C14 C15 111.0(2) . . ?
C23 C28 H28 120.3 . . ?
C27 C28 C23 119.3(2) . . ?
C27 C28 H28 120.3 . . ?
H30A C30 H30B 109.5 . . ?
H30A C30 H30C 109.5 . . ?
H30B C30 H30C 109.5 . . ?
C29 C30 H30A 109.5 . . ?
C29 C30 H30B 109.5 . . ?
C29 C30 H30C 109.5 . . ?
C14 C17 H17A 109.5 . . ?
C14 C17 H17B 109.5 . . ?
C14 C17 H17C 109.5 . . ?
H17A C17 H17B 109.5 . . ?
H17A C17 H17C 109.5 . . ?
H17B C17 H17C 109.5 . . ?
C9 C8 C7 121.8(2) . . ?
C9 C8 C13 120.0(2) . . ?
C13 C8 C7 118.2(2) . . ?
N4 C22 Si2 53.72(11) . . ?
N4 C22 C23 126.9(2) . . ?
N3 C22 Si2 53.83(11) . . ?
N3 C22 N4 107.24(18) . . ?
N3 C22 C23 125.9(2) . . ?
C23 C22 Si2 176.17(17) . . ?
C14 C15 H15A 109.5 . . ?
C14 C15 H15B 109.5 . . ?
C14 C15 H15C 109.5 . . ?
H15A C15 H15B 109.5 . . ?
H15A C15 H15C 109.5 . . ?
H15B C15 H15C 109.5 . . ?
N3 C18 C19 109.92(19) . . ?
N3 C18 C21 110.81(19) . . ?
N3 C18 C20 106.93(17) . . ?
C21 C18 C19 111.6(2) . . ?
C21 C18 C20 109.0(2) . . ?
C20 C18 C19 108.4(2) . . ?
C23 C24 H24 120.5 . . ?
C23 C24 C25 119.0(2) . . ?
C25 C24 H24 120.5 . . ?
N4 C29 C30 109.41(19) . . ?
N4 C29 C32 106.84(17) . . ?
N4 C29 C31 111.5(2) . . ?
C30 C29 C31 110.9(2) . . ?
C32 C29 C30 109.4(2) . . ?
C32 C29 C31 108.6(2) . . ?
C24 C25 H25 119.9 . . ?
C26 C25 C24 120.2(3) . . ?
C26 C25 H25 119.9 . . ?
C9 C10 H10 119.6 . . ?
C11 C10 C9 120.7(3) . . ?
C11 C10 H10 119.6 . . ?
C29 C32 H32A 109.5 . . ?
C29 C32 H32B 109.5 . . ?
C29 C32 H32C 109.5 . . ?
H32A C32 H32B 109.5 . . ?
H32A C32 H32C 109.5 . . ?
H32B C32 H32C 109.5 . . ?
C1 C2 Si2 114.86(14) . . ?
C1 C2 B8 110.24(17) . . ?
C1 C2 B9 60.48(14) . . ?
C1 C2 B3 60.92(14) . . ?
C1 C2 B7 110.62(18) . . ?
B8 C2 Si2 124.75(16) . . ?
B8 C2 B3 113.23(18) . . ?
B9 C2 Si2 116.61(15) . . ?
B9 C2 B8 62.60(14) . . ?
B9 C2 B3 112.75(18) . . ?
B3 C2 Si2 115.69(15) . . ?
B7 C2 Si2 123.87(16) . . ?
B7 C2 B8 61.98(15) . . ?
B7 C2 B9 113.52(18) . . ?
B7 C2 B3 62.53(15) . . ?
C18 C19 H19A 109.5 . . ?
C18 C19 H19B 109.5 . . ?
C18 C19 H19C 109.5 . . ?
H19A C19 H19B 109.5 . . ?
H19A C19 H19C 109.5 . . ?
H19B C19 H19C 109.5 . . ?
N1 C3 C4 107.43(18) . . ?
N1 C3 C5 109.0(2) . . ?
N1 C3 C6 111.50(19) . . ?
C4 C3 C5 108.7(2) . . ?
C4 C3 C6 108.7(2) . . ?
C5 C3 C6 111.4(2) . . ?
C18 C21 H21A 109.5 . . ?
C18 C21 H21B 109.5 . . ?
C18 C21 H21C 109.5 . . ?
H21A C21 H21B 109.5 . . ?
H21A C21 H21C 109.5 . . ?
H21B C21 H21C 109.5 . . ?
C28 C27 H27 119.9 . . ?
C26 C27 C28 120.2(3) . . ?
C26 C27 H27 119.9 . . ?
C25 C26 H26 119.8 . . ?
C27 C26 C25 120.4(2) . . ?
C27 C26 H26 119.8 . . ?
C2 B8 H8 124.3 . . ?
C2 B8 B9 58.60(14) . . ?
C2 B8 B7 58.90(14) . . ?
C2 B8 B10 105.45(18) . . ?
C2 B8 B6 105.50(18) . . ?
B9 B8 H8 122.0 . . ?
B7 B8 H8 121.2 . . ?
B7 B8 B9 107.73(18) . . ?
B7 B8 B10 108.90(19) . . ?
B7 B8 B6 60.44(15) . . ?
B10 B8 H8 121.8 . . ?
B10 B8 B9 59.76(15) . . ?
B6 B8 H8 122.0 . . ?
B6 B8 B9 107.78(18) . . ?
B6 B8 B10 60.46(16) . . ?
C8 C13 H13 120.3 . . ?
C12 C13 C8 119.4(3) . . ?
C12 C13 H13 120.3 . . ?
C18 C20 H20A 109.5 . . ?
C18 C20 H20B 109.5 . . ?
C18 C20 H20C 109.5 . . ?
H20A C20 H20B 109.5 . . ?
H20A C20 H20C 109.5 . . ?
H20B C20 H20C 109.5 . . ?
C1 B2 H2 124.2 . . ?
C1 B2 B3 59.19(14) . . ?
C1 B2 B5 105.59(18) . . ?
C1 B2 B1 58.46(14) . . ?
C1 B2 B4 105.07(19) . . ?
B3 B2 H2 121.8 . . ?
B5 B2 H2 122.0 . . ?
B5 B2 B3 59.68(15) . . ?
B1 B2 H2 121.6 . . ?
B1 B2 B3 107.63(18) . . ?
B1 B2 B5 108.3(2) . . ?
B1 B2 B4 60.06(17) . . ?
B4 B2 H2 122.3 . . ?
B4 B2 B3 107.59(19) . . ?
B4 B2 B5 60.24(16) . . ?
F2 C33 S1 111.46(18) . . ?
F2 C33 F3 107.1(2) . . ?
F2 C33 F1 107.7(2) . . ?
F3 C33 S1 109.9(2) . . ?
F1 C33 S1 112.2(2) . . ?
F1 C33 F3 108.3(2) . . ?
C1 B9 B8 106.18(18) . . ?
C1 B9 H9A 123.5 . . ?
C1 B9 B10 105.58(19) . . ?
C1 B9 B1 58.33(14) . . ?
C2 B9 C1 59.13(13) . . ?
C2 B9 B8 58.81(14) . . ?
C2 B9 H9A 123.3 . . ?
C2 B9 B10 105.88(18) . . ?
C2 B9 B1 105.93(19) . . ?
B8 B9 H9A 121.9 . . ?
B8 B9 B1 107.95(19) . . ?
B10 B9 B8 60.10(15) . . ?
B10 B9 H9A 122.6 . . ?
B10 B9 B1 60.07(15) . . ?
B1 B9 H9A 122.2 . . ?
C10 C11 H11 120.2 . . ?
C10 C11 C12 119.6(2) . . ?
C12 C11 H11 120.2 . . ?
C3 C5 H5A 109.5 . . ?
C3 C5 H5B 109.5 . . ?
C3 C5 H5C 109.5 . . ?
H5A C5 H5B 109.5 . . ?
H5A C5 H5C 109.5 . . ?
H5B C5 H5C 109.5 . . ?
C1 B3 B2 58.46(14) . . ?
C1 B3 H3 123.9 . . ?
C1 B3 B5 105.25(19) . . ?
C1 B3 B7 105.61(19) . . ?
C2 B3 C1 58.66(13) . . ?
C2 B3 B2 105.80(19) . . ?
C2 B3 H3 123.6 . . ?
C2 B3 B5 105.66(18) . . ?
C2 B3 B7 58.48(14) . . ?
B2 B3 H3 122.1 . . ?
B5 B3 B2 59.98(15) . . ?
B5 B3 H3 122.6 . . ?
B5 B3 B7 60.48(15) . . ?
B7 B3 B2 108.24(19) . . ?
B7 B3 H3 121.9 . . ?
C13 C12 H12 119.6 . . ?
C11 C12 C13 120.7(3) . . ?
C11 C12 H12 119.6 . . ?
C14 C16 H16A 109.5 . . ?
C14 C16 H16B 109.5 . . ?
C14 C16 H16C 109.5 . . ?
H16A C16 H16B 109.5 . . ?
H16A C16 H16C 109.5 . . ?
H16B C16 H16C 109.5 . . ?
B2 B5 H5 121.6 . . ?
B2 B5 B7 108.17(19) . . ?
B2 B5 B4 59.87(16) . . ?
B2 B5 B6 107.5(2) . . ?
B3 B5 B2 60.34(15) . . ?
B3 B5 H5 121.6 . . ?
B3 B5 B7 60.02(15) . . ?
B3 B5 B4 107.8(2) . . ?
B3 B5 B6 107.56(19) . . ?
B7 B5 H5 121.9 . . ?
B4 B5 H5 122.2 . . ?
B4 B5 B7 107.3(2) . . ?
B4 B5 B6 59.39(16) . . ?
B6 B5 H5 122.3 . . ?
B6 B5 B7 59.68(15) . . ?
C2 B7 B8 59.12(15) . . ?
C2 B7 B3 58.99(14) . . ?
C2 B7 B5 105.29(19) . . ?
C2 B7 H7 124.1 . . ?
C2 B7 B6 105.33(19) . . ?
B8 B7 B3 108.03(19) . . ?
B8 B7 B5 108.2(2) . . ?
B8 B7 H7 121.3 . . ?
B8 B7 B6 60.00(15) . . ?
B3 B7 B5 59.49(15) . . ?
B3 B7 H7 121.9 . . ?
B5 B7 H7 122.3 . . ?
B6 B7 B3 107.49(19) . . ?
B6 B7 B5 60.11(16) . . ?
B6 B7 H7 122.4 . . ?
C3 C6 H6A 109.5 . . ?
C3 C6 H6B 109.5 . . ?
C3 C6 H6C 109.5 . . ?
H6A C6 H6B 109.5 . . ?
H6A C6 H6C 109.5 . . ?
H6B C6 H6C 109.5 . . ?
B8 B10 H10A 121.9 . . ?
B8 B10 B1 108.10(19) . . ?
B8 B10 B4 107.07(19) . . ?
B8 B10 B6 59.56(15) . . ?
B9 B10 B8 60.13(15) . . ?
B9 B10 H10A 121.7 . . ?
B9 B10 B1 60.23(15) . . ?
B9 B10 B4 107.47(19) . . ?
B9 B10 B6 107.36(18) . . ?
B1 B10 H10A 121.8 . . ?
B1 B10 B4 59.66(16) . . ?
B1 B10 B6 107.13(19) . . ?
B4 B10 H10A 122.4 . . ?
B6 B10 H10A 122.5 . . ?
B6 B10 B4 59.22(15) . . ?
C1 B1 B2 59.06(14) . . ?
C1 B1 B9 58.78(13) . . ?
C1 B1 B10 105.64(17) . . ?
C1 B1 H1 124.1 . . ?
C1 B1 B4 105.53(19) . . ?
B2 B1 B9 107.76(18) . . ?
B2 B1 B10 108.6(2) . . ?
B2 B1 H1 121.4 . . ?
B2 B1 B4 60.04(16) . . ?
B9 B1 H1 122.0 . . ?
B10 B1 B9 59.70(14) . . ?
B10 B1 H1 121.8 . . ?
B4 B1 B9 107.72(18) . . ?
B4 B1 B10 60.51(16) . . ?
B4 B1 H1 122.1 . . ?
B2 B4 B5 59.89(16) . . ?
B2 B4 B10 107.98(19) . . ?
B2 B4 B1 59.89(16) . . ?
B2 B4 H4 121.8 . . ?
B5 B4 B10 108.45(18) . . ?
B5 B4 H4 121.5 . . ?
B10 B4 H4 121.6 . . ?
B1 B4 B5 107.88(19) . . ?
B1 B4 B10 59.83(16) . . ?
B1 B4 H4 121.9 . . ?
B6 B4 B2 108.31(19) . . ?
B6 B4 B5 60.42(16) . . ?
B6 B4 B10 60.27(15) . . ?
B6 B4 B1 108.11(19) . . ?
B6 B4 H4 121.4 . . ?
C29 C31 H31A 109.5 . . ?
C29 C31 H31B 109.5 . . ?
C29 C31 H31C 109.5 . . ?
H31A C31 H31B 109.5 . . ?
H31A C31 H31C 109.5 . . ?
H31B C31 H31C 109.5 . . ?
B8 B6 B5 107.97(19) . . ?
B8 B6 B7 59.57(15) . . ?
B8 B6 B10 59.98(15) . . ?
B8 B6 H6 121.8 . . ?
B5 B6 B10 108.44(19) . . ?
B5 B6 H6 121.5 . . ?
B7 B6 B5 60.21(15) . . ?
B7 B6 B10 107.83(19) . . ?
B7 B6 H6 121.8 . . ?
B10 B6 H6 121.5 . . ?
B4 B6 B8 108.43(19) . . ?
B4 B6 B5 60.18(16) . . ?
B4 B6 B7 108.37(19) . . ?
B4 B6 B10 60.51(15) . . ?
B4 B6 H6 121.2 . . ?

loop_
_geom_bond_atom_site_label_1
_geom_bond_atom_site_label_2
_geom_bond_distance
_geom_bond_site_symmetry_2
_geom_bond_publ_flag
Bi1 Si2 2.5774(6) . ?
Bi1 Si1 2.5931(6) . ?
Si2 N4 1.8179(19) . ?
Si2 N3 1.8206(18) . ?
Si2 C22 2.255(2) . ?
Si2 C2 1.925(2) . ?
S1 O2 1.449(2) . ?
S1 O3 1.441(2) . ?
S1 O1 1.437(2) . ?
S1 C33 1.828(3) . ?
Si1 N2 1.8329(18) . ?
Si1 N1 1.8289(18) . ?
Si1 C7 2.278(2) . ?
Si1 C1 1.923(2) . ?
F2 C33 1.322(3) . ?
F3 C33 1.331(3) . ?
N4 C22 1.344(3) . ?
N4 C29 1.501(3) . ?
F1 C33 1.325(3) . ?
N2 C7 1.346(3) . ?
N2 C14 1.492(3) . ?
N1 C7 1.344(3) . ?
N1 C3 1.495(3) . ?
N3 C22 1.341(3) . ?
N3 C18 1.493(3) . ?
C9 H9 0.9500 . ?
C9 C8 1.388(3) . ?
C9 C10 1.388(4) . ?
C7 C8 1.480(3) . ?
C1 C2 1.692(3) . ?
C1 B2 1.718(3) . ?
C1 B9 1.715(3) . ?
C1 B3 1.731(3) . ?
C1 B1 1.707(3) . ?
C23 C28 1.393(3) . ?
C23 C22 1.485(3) . ?
C23 C24 1.390(3) . ?
C4 H4A 0.9800 . ?
C4 H4B 0.9800 . ?
C4 H4C 0.9800 . ?
C4 C3 1.527(3) . ?
C14 C17 1.528(3) . ?
C14 C15 1.530(3) . ?
C14 C16 1.529(3) . ?
C28 H28 0.9500 . ?
C28 C27 1.385(4) . ?
C30 H30A 0.9800 . ?
C30 H30B 0.9800 . ?
C30 H30C 0.9800 . ?
C30 C29 1.526(4) . ?
C17 H17A 0.9800 . ?
C17 H17B 0.9800 . ?
C17 H17C 0.9800 . ?
C8 C13 1.397(3) . ?
C15 H15A 0.9800 . ?
C15 H15B 0.9800 . ?
C15 H15C 0.9800 . ?
C18 C19 1.532(3) . ?
C18 C21 1.526(3) . ?
C18 C20 1.529(3) . ?
C24 H24 0.9500 . ?
C24 C25 1.392(3) . ?
C29 C32 1.523(3) . ?
C29 C31 1.526(3) . ?
C25 H25 0.9500 . ?
C25 C26 1.386(5) . ?
C10 H10 0.9500 . ?
C10 C11 1.380(5) . ?
C32 H32A 0.9800 . ?
C32 H32B 0.9800 . ?
C32 H32C 0.9800 . ?
C2 B8 1.717(3) . ?
C2 B9 1.714(3) . ?
C2 B3 1.723(4) . ?
C2 B7 1.713(3) . ?
C19 H19A 0.9800 . ?
C19 H19B 0.9800 . ?
C19 H19C 0.9800 . ?
C3 C5 1.527(4) . ?
C3 C6 1.530(3) . ?
C21 H21A 0.9800 . ?
C21 H21B 0.9800 . ?
C21 H21C 0.9800 . ?
C27 H27 0.9500 . ?
C27 C26 1.382(4) . ?
C26 H26 0.9500 . ?
B8 H8 1.1200 . ?
B8 B9 1.782(4) . ?
B8 B7 1.766(4) . ?
B8 B10 1.782(4) . ?
B8 B6 1.774(4) . ?
C13 H13 0.9500 . ?
C13 C12 1.386(4) . ?
C20 H20A 0.9800 . ?
C20 H20B 0.9800 . ?
C20 H20C 0.9800 . ?
B2 H2 1.1200 . ?
B2 B3 1.786(4) . ?
B2 B5 1.779(4) . ?
B2 B1 1.776(4) . ?
B2 B4 1.779(4) . ?
B9 H9A 1.1200 . ?
B9 B10 1.776(4) . ?
B9 B1 1.785(4) . ?
C11 H11 0.9500 . ?
C11 C12 1.380(5) . ?
C5 H5A 0.9800 . ?
C5 H5B 0.9800 . ?
C5 H5C 0.9800 . ?
B3 H3 1.1200 . ?
B3 B5 1.774(4) . ?
B3 B7 1.783(4) . ?
C12 H12 0.9500 . ?
C16 H16A 0.9800 . ?
C16 H16B 0.9800 . ?
C16 H16C 0.9800 . ?
B5 H5 1.1200 . ?
B5 B7 1.791(4) . ?
B5 B4 1.785(4) . ?
B5 B6 1.790(4) . ?
B7 H7 1.1200 . ?
B7 B6 1.782(4) . ?
C6 H6A 0.9800 . ?
C6 H6B 0.9800 . ?
C6 H6C 0.9800 . ?
B10 H10A 1.1200 . ?
B10 B1 1.782(4) . ?
B10 B4 1.794(4) . ?
B10 B6 1.790(4) . ?
B1 H1 1.1200 . ?
B1 B4 1.779(4) . ?
B4 H4 1.1200 . ?
B4 B6 1.771(4) . ?
C31 H31A 0.9800 . ?
C31 H31B 0.9800 . ?
C31 H31C 0.9800 . ?
B6 H6 1.1200 . ?

loop_
_geom_torsion_atom_site_label_1
_geom_torsion_atom_site_label_2
_geom_torsion_atom_site_label_3
_geom_torsion_atom_site_label_4
_geom_torsion
_geom_torsion_site_symmetry_1
_geom_torsion_site_symmetry_2
_geom_torsion_site_symmetry_3
_geom_torsion_site_symmetry_4
_geom_torsion_publ_flag
Bi1 Si2 N4 C22 -113.59(12) . . . . ?
Bi1 Si2 N4 C29 43.9(2) . . . . ?
Bi1 Si2 N3 C22 112.17(12) . . . . ?
Bi1 Si2 N3 C18 -55.7(3) . . . . ?
Bi1 Si1 N2 C7 116.23(12) . . . . ?
Bi1 Si1 N2 C14 -39.7(2) . . . . ?
Bi1 Si1 N1 C7 -116.80(12) . . . . ?
Bi1 Si1 N1 C3 46.7(3) . . . . ?
Si2 N4 C22 N3 -6.10(18) . . . . ?
Si2 N4 C22 C23 175.3(2) . . . . ?
Si2 N4 C29 C30 -82.3(3) . . . . ?
Si2 N4 C29 C32 36.1(3) . . . . ?
Si2 N4 C29 C31 154.7(2) . . . . ?
Si2 N3 C22 N4 6.09(18) . . . . ?
Si2 N3 C22 C23 -175.3(2) . . . . ?
Si2 N3 C18 C19 95.1(3) . . . . ?
Si2 N3 C18 C21 -141.0(2) . . . . ?
Si2 N3 C18 C20 -22.4(3) . . . . ?
Si2 C2 B8 B9 -104.7(2) . . . . ?
Si2 C2 B8 B7 113.5(2) . . . . ?
Si2 C2 B8 B10 -143.41(17) . . . . ?
Si2 C2 B8 B6 153.60(16) . . . . ?
Si2 C2 B9 C1 -104.87(17) . . . . ?
Si2 C2 B9 B8 117.28(18) . . . . ?
Si2 C2 B9 B10 156.20(15) . . . . ?
Si2 C2 B9 B1 -141.08(16) . . . . ?
Si2 C2 B3 C1 105.44(16) . . . . ?
Si2 C2 B3 B2 141.44(16) . . . . ?
Si2 C2 B3 B5 -155.99(15) . . . . ?
Si2 C2 B3 B7 -116.55(18) . . . . ?
Si2 C2 B7 B8 -114.9(2) . . . . ?
Si2 C2 B7 B3 103.9(2) . . . . ?
Si2 C2 B7 B5 142.75(17) . . . . ?
Si2 C2 B7 B6 -154.68(16) . . . . ?
Si1 N2 C7 N1 4.41(18) . . . . ?
Si1 N2 C7 C8 -178.6(2) . . . . ?
Si1 N2 C14 C17 -34.9(3) . . . . ?
Si1 N2 C14 C15 82.9(3) . . . . ?
Si1 N2 C14 C16 -153.67(19) . . . . ?
Si1 N1 C7 N2 -4.42(18) . . . . ?
Si1 N1 C7 C8 178.6(2) . . . . ?
Si1 N1 C3 C4 28.8(3) . . . . ?
Si1 N1 C3 C5 -88.8(3) . . . . ?
Si1 N1 C3 C6 147.8(2) . . . . ?
Si1 C1 C2 Si2 0.7(2) . . . . ?
Si1 C1 C2 B8 -146.48(15) . . . . ?
Si1 C1 C2 B9 -107.06(17) . . . . ?
Si1 C1 C2 B3 107.50(17) . . . . ?
Si1 C1 C2 B7 146.86(16) . . . . ?
Si1 C1 B2 B3 -104.45(19) . . . . ?
Si1 C1 B2 B5 -143.50(17) . . . . ?
Si1 C1 B2 B1 114.30(19) . . . . ?
Si1 C1 B2 B4 153.79(16) . . . . ?
Si1 C1 B9 C2 104.97(16) . . . . ?
Si1 C1 B9 B8 141.67(15) . . . . ?
Si1 C1 B9 B10 -155.59(14) . . . . ?
Si1 C1 B9 B1 -116.91(18) . . . . ?
Si1 C1 B3 C2 -104.81(16) . . . . ?
Si1 C1 B3 B2 116.77(18) . . . . ?
Si1 C1 B3 B5 155.89(15) . . . . ?
Si1 C1 B3 B7 -141.12(15) . . . . ?
Si1 C1 B1 B2 -114.47(19) . . . . ?
Si1 C1 B1 B9 104.35(19) . . . . ?
Si1 C1 B1 B10 142.87(17) . . . . ?
Si1 C1 B1 B4 -154.06(16) . . . . ?
O2 S1 C33 F2 56.5(2) . . . . ?
O2 S1 C33 F3 -62.1(2) . . . . ?
O2 S1 C33 F1 177.4(2) . . . . ?
O3 S1 C33 F2 176.4(2) . . . . ?
O3 S1 C33 F3 57.8(2) . . . . ?
O3 S1 C33 F1 -62.8(2) . . . . ?
N4 Si2 N3 C22 -4.49(13) . . . . ?
N4 Si2 N3 C18 -172.3(3) . . . . ?
N2 Si1 N1 C7 3.26(13) . . . . ?
N2 Si1 N1 C3 166.7(3) . . . . ?
N2 C7 C8 C9 97.4(3) . . . . ?
N2 C7 C8 C13 -82.7(3) . . . . ?
N1 Si1 N2 C7 -3.26(13) . . . . ?
N1 Si1 N2 C14 -159.2(2) . . . . ?
N1 C7 C8 C9 -86.1(3) . . . . ?
N1 C7 C8 C13 93.7(3) . . . . ?
O1 S1 C33 F2 -62.8(2) . . . . ?
O1 S1 C33 F3 178.5(2) . . . . ?
O1 S1 C33 F1 58.0(2) . . . . ?
N3 Si2 N4 C22 4.48(13) . . . . ?
N3 Si2 N4 C29 161.9(2) . . . . ?
C9 C8 C13 C12 0.5(4) . . . . ?
C9 C10 C11 C12 0.5(4) . . . . ?
C7 Si1 N2 C14 -156.0(3) . . . . ?
C7 Si1 N1 C3 163.5(3) . . . . ?
C7 N2 C14 C17 176.5(2) . . . . ?
C7 N2 C14 C15 -65.8(3) . . . . ?
C7 N2 C14 C16 57.7(3) . . . . ?
C7 N1 C3 C4 -172.7(2) . . . . ?
C7 N1 C3 C5 69.7(3) . . . . ?
C7 N1 C3 C6 -53.7(3) . . . . ?
C7 C8 C13 C12 -179.4(2) . . . . ?
C1 Si1 N2 C7 -105.83(14) . . . . ?
C1 Si1 N2 C14 98.2(2) . . . . ?
C1 Si1 N1 C7 105.69(14) . . . . ?
C1 Si1 N1 C3 -90.8(2) . . . . ?
C1 C2 B8 B9 38.48(17) . . . . ?
C1 C2 B8 B7 -103.24(19) . . . . ?
C1 C2 B8 B10 -0.2(2) . . . . ?
C1 C2 B8 B6 -63.2(2) . . . . ?
C1 C2 B9 B8 -137.86(18) . . . . ?
C1 C2 B9 B10 -98.93(19) . . . . ?
C1 C2 B9 B1 -36.21(16) . . . . ?
C1 C2 B3 B2 36.01(16) . . . . ?
C1 C2 B3 B5 98.57(19) . . . . ?
C1 C2 B3 B7 138.01(19) . . . . ?
C1 C2 B7 B8 102.62(19) . . . . ?
C1 C2 B7 B3 -38.66(17) . . . . ?
C1 C2 B7 B5 0.2(2) . . . . ?
C1 C2 B7 B6 62.8(2) . . . . ?
C1 B2 B3 C2 -36.09(16) . . . . ?
C1 B2 B3 B5 -135.3(2) . . . . ?
C1 B2 B3 B7 -97.5(2) . . . . ?
C1 B2 B5 B3 38.82(17) . . . . ?
C1 B2 B5 B7 1.2(3) . . . . ?
C1 B2 B5 B4 -98.7(2) . . . . ?
C1 B2 B5 B6 -61.8(2) . . . . ?
C1 B2 B1 B9 34.26(17) . . . . ?
C1 B2 B1 B10 97.45(19) . . . . ?
C1 B2 B1 B4 134.88(19) . . . . ?
C1 B2 B4 B5 99.59(19) . . . . ?
C1 B2 B4 B10 -1.7(2) . . . . ?
C1 B2 B4 B1 -38.71(16) . . . . ?
C1 B2 B4 B6 62.0(2) . . . . ?
C1 B9 B10 B8 -99.98(19) . . . . ?
C1 B9 B10 B1 37.86(17) . . . . ?
C1 B9 B10 B4 0.0(2) . . . . ?
C1 B9 B10 B6 -62.3(2) . . . . ?
C1 B9 B1 B2 -34.37(17) . . . . ?
C1 B9 B1 B10 -136.0(2) . . . . ?
C1 B9 B1 B4 -97.8(2) . . . . ?
C1 B3 B5 B2 -38.39(17) . . . . ?
C1 B3 B5 B7 99.57(19) . . . . ?
C1 B3 B5 B4 -0.6(2) . . . . ?
C1 B3 B5 B6 62.1(2) . . . . ?
C1 B3 B7 C2 36.39(16) . . . . ?
C1 B3 B7 B8 2.0(2) . . . . ?
C1 B3 B7 B5 -98.9(2) . . . . ?
C1 B3 B7 B6 -61.3(2) . . . . ?
C1 B1 B4 B2 39.11(16) . . . . ?
C1 B1 B4 B5 1.9(2) . . . . ?
C1 B1 B4 B10 -99.46(18) . . . . ?
C1 B1 B4 B6 -62.0(2) . . . . ?
C23 C28 C27 C26 0.1(4) . . . . ?
C23 C24 C25 C26 -0.9(4) . . . . ?
C14 N2 C7 Si1 159.2(2) . . . . ?
C14 N2 C7 N1 163.6(2) . . . . ?
C14 N2 C7 C8 -19.4(4) . . . . ?
C28 C23 C22 N4 85.6(3) . . . . ?
C28 C23 C22 N3 -92.8(3) . . . . ?
C28 C23 C24 C25 0.1(4) . . . . ?
C28 C27 C26 C25 -0.9(4) . . . . ?
C8 C9 C10 C11 0.2(4) . . . . ?
C8 C13 C12 C11 0.1(4) . . . . ?
C22 Si2 N4 C29 157.4(3) . . . . ?
C22 Si2 N3 C18 -167.9(3) . . . . ?
C22 N4 C29 C30 68.6(3) . . . . ?
C22 N4 C29 C32 -173.1(2) . . . . ?
C22 N4 C29 C31 -54.5(3) . . . . ?
C22 N3 C18 C19 -69.2(3) . . . . ?
C22 N3 C18 C21 54.7(3) . . . . ?
C22 N3 C18 C20 173.3(2) . . . . ?
C22 C23 C28 C27 179.4(2) . . . . ?
C22 C23 C24 C25 -179.0(2) . . . . ?
C18 N3 C22 Si2 170.0(3) . . . . ?
C18 N3 C22 N4 176.1(2) . . . . ?
C18 N3 C22 C23 -5.3(4) . . . . ?
C24 C23 C28 C27 0.3(4) . . . . ?
C24 C23 C22 N4 -95.3(3) . . . . ?
C24 C23 C22 N3 86.4(3) . . . . ?
C24 C25 C26 C27 1.3(4) . . . . ?
C29 N4 C22 Si2 -161.1(3) . . . . ?
C29 N4 C22 N3 -167.2(2) . . . . ?
C29 N4 C22 C23 14.2(4) . . . . ?
C10 C9 C8 C7 179.2(2) . . . . ?
C10 C9 C8 C13 -0.6(4) . . . . ?
C10 C11 C12 C13 -0.6(4) . . . . ?
C2 Si2 N4 C22 108.23(14) . . . . ?
C2 Si2 N4 C29 -94.3(2) . . . . ?
C2 Si2 N3 C22 -109.58(14) . . . . ?
C2 Si2 N3 C18 82.6(3) . . . . ?
C2 C1 B2 B3 37.99(17) . . . . ?
C2 C1 B2 B5 -1.1(2) . . . . ?
C2 C1 B2 B1 -103.26(19) . . . . ?
C2 C1 B2 B4 -63.8(2) . . . . ?
C2 C1 B9 B8 36.70(16) . . . . ?
C2 C1 B9 B10 99.45(18) . . . . ?
C2 C1 B9 B1 138.12(19) . . . . ?
C2 C1 B3 B2 -138.42(19) . . . . ?
C2 C1 B3 B5 -99.30(19) . . . . ?
C2 C1 B3 B7 -36.31(16) . . . . ?
C2 C1 B1 B2 102.87(19) . . . . ?
C2 C1 B1 B9 -38.31(17) . . . . ?
C2 C1 B1 B10 0.2(2) . . . . ?
C2 C1 B1 B4 63.3(2) . . . . ?
C2 B8 B9 C1 -36.85(16) . . . . ?
C2 B8 B9 B10 -135.81(19) . . . . ?
C2 B8 B9 B1 -98.1(2) . . . . ?
C2 B8 B7 B3 34.32(17) . . . . ?
C2 B8 B7 B5 97.3(2) . . . . ?
C2 B8 B7 B6 134.51(19) . . . . ?
C2 B8 B10 B9 38.12(17) . . . . ?
C2 B8 B10 B1 0.3(2) . . . . ?
C2 B8 B10 B4 -62.6(2) . . . . ?
C2 B8 B10 B6 -99.3(2) . . . . ?
C2 B8 B6 B5 -2.1(2) . . . . ?
C2 B8 B6 B7 -39.32(17) . . . . ?
C2 B8 B6 B10 99.24(19) . . . . ?
C2 B8 B6 B4 61.6(2) . . . . ?
C2 B9 B10 B8 -38.31(17) . . . . ?
C2 B9 B10 B1 99.53(19) . . . . ?
C2 B9 B10 B4 61.7(2) . . . . ?
C2 B9 B10 B6 -0.7(2) . . . . ?
C2 B9 B1 C1 36.57(16) . . . . ?
C2 B9 B1 B2 2.2(2) . . . . ?
C2 B9 B1 B10 -99.43(19) . . . . ?
C2 B9 B1 B4 -61.2(2) . . . . ?
C2 B3 B5 B2 -99.5(2) . . . . ?
C2 B3 B5 B7 38.49(17) . . . . ?
C2 B3 B5 B4 -61.6(2) . . . . ?
C2 B3 B5 B6 1.0(2) . . . . ?
C2 B3 B7 B8 -34.37(17) . . . . ?
C2 B3 B7 B5 -135.3(2) . . . . ?
C2 B3 B7 B6 -97.7(2) . . . . ?
C2 B7 B6 B8 39.39(17) . . . . ?
C2 B7 B6 B5 -99.1(2) . . . . ?
C2 B7 B6 B10 2.4(2) . . . . ?
C2 B7 B6 B4 -61.6(2) . . . . ?
C3 N1 C7 Si1 -166.0(3) . . . . ?
C3 N1 C7 N2 -170.4(2) . . . . ?
C3 N1 C7 C8 12.6(4) . . . . ?
B8 C2 B9 C1 137.86(18) . . . . ?
B8 C2 B9 B10 38.92(17) . . . . ?
B8 C2 B9 B1 101.6(2) . . . . ?
B8 C2 B3 C1 -101.08(19) . . . . ?
B8 C2 B3 B2 -65.1(2) . . . . ?
B8 C2 B3 B5 -2.5(2) . . . . ?
B8 C2 B3 B7 36.94(18) . . . . ?
B8 C2 B7 B3 -141.28(19) . . . . ?
B8 C2 B7 B5 -102.4(2) . . . . ?
B8 C2 B7 B6 -39.82(17) . . . . ?
B8 B9 B10 B1 137.8(2) . . . . ?
B8 B9 B10 B4 100.0(2) . . . . ?
B8 B9 B10 B6 37.66(17) . . . . ?
B8 B9 B1 C1 98.3(2) . . . . ?
B8 B9 B1 B2 63.9(2) . . . . ?
B8 B9 B1 B10 -37.71(18) . . . . ?
B8 B9 B1 B4 0.5(2) . . . . ?
B8 B7 B6 B5 -138.47(19) . . . . ?
B8 B7 B6 B10 -37.01(18) . . . . ?
B8 B7 B6 B4 -101.0(2) . . . . ?
B8 B10 B1 C1 -0.3(3) . . . . ?
B8 B10 B1 B2 -62.4(2) . . . . ?
B8 B10 B1 B9 37.76(18) . . . . ?
B8 B10 B1 B4 -99.6(2) . . . . ?
B8 B10 B4 B2 64.4(2) . . . . ?
B8 B10 B4 B5 1.0(3) . . . . ?
B8 B10 B4 B1 101.4(2) . . . . ?
B8 B10 B4 B6 -36.89(18) . . . . ?
B8 B10 B6 B5 100.5(2) . . . . ?
B8 B10 B6 B7 36.83(18) . . . . ?
B8 B10 B6 B4 138.3(2) . . . . ?
B2 C1 C2 Si2 -145.64(16) . . . . ?
B2 C1 C2 B8 67.2(2) . . . . ?
B2 C1 C2 B9 106.6(2) . . . . ?
B2 C1 C2 B3 -38.83(18) . . . . ?
B2 C1 C2 B7 0.5(2) . . . . ?
B2 C1 B9 C2 -100.68(19) . . . . ?
B2 C1 B9 B8 -64.0(2) . . . . ?
B2 C1 B9 B10 -1.2(2) . . . . ?
B2 C1 B9 B1 37.44(18) . . . . ?
B2 C1 B3 C2 138.42(19) . . . . ?
B2 C1 B3 B5 39.11(17) . . . . ?
B2 C1 B3 B7 102.1(2) . . . . ?
B2 C1 B1 B9 -141.18(19) . . . . ?
B2 C1 B1 B10 -102.7(2) . . . . ?
B2 C1 B1 B4 -39.58(18) . . . . ?
B2 B3 B5 B7 138.0(2) . . . . ?
B2 B3 B5 B4 37.84(18) . . . . ?
B2 B3 B5 B6 100.5(2) . . . . ?
B2 B3 B7 C2 97.7(2) . . . . ?
B2 B3 B7 B8 63.3(2) . . . . ?
B2 B3 B7 B5 -37.63(18) . . . . ?
B2 B3 B7 B6 0.0(3) . . . . ?
B2 B5 B7 C2 -0.9(3) . . . . ?
B2 B5 B7 B8 -62.8(2) . . . . ?
B2 B5 B7 B3 37.77(19) . . . . ?
B2 B5 B7 B6 -100.0(2) . . . . ?
B2 B5 B4 B10 100.5(2) . . . . ?
B2 B5 B4 B1 37.21(18) . . . . ?
B2 B5 B4 B6 138.3(2) . . . . ?
B2 B5 B6 B8 64.3(2) . . . . ?
B2 B5 B6 B7 101.2(2) . . . . ?
B2 B5 B6 B10 0.8(2) . . . . ?
B2 B5 B6 B4 -37.09(18) . . . . ?
B2 B1 B4 B5 -37.20(18) . . . . ?
B2 B1 B4 B10 -138.57(19) . . . . ?
B2 B1 B4 B6 -101.1(2) . . . . ?
B2 B4 B6 B8 -63.3(3) . . . . ?
B2 B4 B6 B5 37.30(19) . . . . ?
B2 B4 B6 B7 -0.2(3) . . . . ?
B2 B4 B6 B10 -100.7(2) . . . . ?
B9 C1 C2 Si2 107.76(17) . . . . ?
B9 C1 C2 B8 -39.41(17) . . . . ?
B9 C1 C2 B3 -145.43(18) . . . . ?
B9 C1 C2 B7 -106.1(2) . . . . ?
B9 C1 B2 B3 103.6(2) . . . . ?
B9 C1 B2 B5 64.6(2) . . . . ?
B9 C1 B2 B1 -37.60(18) . . . . ?
B9 C1 B2 B4 1.9(2) . . . . ?
B9 C1 B3 C2 32.21(17) . . . . ?
B9 C1 B3 B2 -106.2(2) . . . . ?
B9 C1 B3 B5 -67.1(2) . . . . ?
B9 C1 B3 B7 -4.1(2) . . . . ?
B9 C1 B1 B2 141.18(19) . . . . ?
B9 C1 B1 B10 38.52(18) . . . . ?
B9 C1 B1 B4 101.6(2) . . . . ?
B9 C2 B8 B7 -141.72(19) . . . . ?
B9 C2 B8 B10 -38.67(18) . . . . ?
B9 C2 B8 B6 -101.65(19) . . . . ?
B9 C2 B3 C1 -32.37(17) . . . . ?
B9 C2 B3 B2 3.6(2) . . . . ?
B9 C2 B3 B5 66.2(2) . . . . ?
B9 C2 B3 B7 105.6(2) . . . . ?
B9 C2 B7 B8 36.86(18) . . . . ?
B9 C2 B7 B3 -104.4(2) . . . . ?
B9 C2 B7 B5 -65.5(2) . . . . ?
B9 C2 B7 B6 -3.0(2) . . . . ?
B9 B8 B7 C2 -33.72(17) . . . . ?
B9 B8 B7 B3 0.6(2) . . . . ?
B9 B8 B7 B5 63.5(2) . . . . ?
B9 B8 B7 B6 100.8(2) . . . . ?
B9 B8 B10 B1 -37.81(18) . . . . ?
B9 B8 B10 B4 -100.7(2) . . . . ?
B9 B8 B10 B6 -137.4(2) . . . . ?
B9 B8 B6 B5 -63.5(2) . . . . ?
B9 B8 B6 B7 -100.7(2) . . . . ?
B9 B8 B6 B10 37.85(18) . . . . ?
B9 B8 B6 B4 0.2(3) . . . . ?
B9 B10 B1 C1 -38.08(17) . . . . ?
B9 B10 B1 B2 -100.1(2) . . . . ?
B9 B10 B1 B4 -137.35(19) . . . . ?
B9 B10 B4 B2 1.1(2) . . . . ?
B9 B10 B4 B5 -62.3(2) . . . . ?
B9 B10 B4 B1 38.06(17) . . . . ?
B9 B10 B4 B6 -100.2(2) . . . . ?
B9 B10 B6 B8 -37.92(17) . . . . ?
B9 B10 B6 B5 62.6(2) . . . . ?
B9 B10 B6 B7 -1.1(2) . . . . ?
B9 B10 B6 B4 100.4(2) . . . . ?
B9 B1 B4 B2 100.7(2) . . . . ?
B9 B1 B4 B5 63.5(2) . . . . ?
B9 B1 B4 B10 -37.89(17) . . . . ?
B9 B1 B4 B6 -0.4(3) . . . . ?
B3 C1 C2 Si2 -106.81(17) . . . . ?
B3 C1 C2 B8 106.02(19) . . . . ?
B3 C1 C2 B9 145.43(18) . . . . ?
B3 C1 C2 B7 39.36(18) . . . . ?
B3 C1 B2 B5 -39.05(18) . . . . ?
B3 C1 B2 B1 -141.25(19) . . . . ?
B3 C1 B2 B4 -101.8(2) . . . . ?
B3 C1 B9 C2 -32.22(17) . . . . ?
B3 C1 B9 B8 4.5(2) . . . . ?
B3 C1 B9 B10 67.2(2) . . . . ?
B3 C1 B9 B1 105.9(2) . . . . ?
B3 C1 B1 B2 37.19(18) . . . . ?
B3 C1 B1 B9 -104.0(2) . . . . ?
B3 C1 B1 B10 -65.5(2) . . . . ?
B3 C1 B1 B4 -2.4(2) . . . . ?
B3 C2 B8 B9 104.6(2) . . . . ?
B3 C2 B8 B7 -37.15(18) . . . . ?
B3 C2 B8 B10 65.9(2) . . . . ?
B3 C2 B8 B6 2.9(2) . . . . ?
B3 C2 B9 C1 32.53(17) . . . . ?
B3 C2 B9 B8 -105.33(19) . . . . ?
B3 C2 B9 B10 -66.4(2) . . . . ?
B3 C2 B9 B1 -3.7(2) . . . . ?
B3 C2 B7 B8 141.28(19) . . . . ?
B3 C2 B7 B5 38.89(18) . . . . ?
B3 C2 B7 B6 101.5(2) . . . . ?
B3 B2 B5 B7 -37.63(19) . . . . ?
B3 B2 B5 B4 -137.5(2) . . . . ?
B3 B2 B5 B6 -100.6(2) . . . . ?
B3 B2 B1 C1 -34.34(17) . . . . ?
B3 B2 B1 B9 -0.1(3) . . . . ?
B3 B2 B1 B10 63.1(2) . . . . ?
B3 B2 B1 B4 100.5(2) . . . . ?
B3 B2 B4 B5 37.69(18) . . . . ?
B3 B2 B4 B10 -63.6(2) . . . . ?
B3 B2 B4 B1 -100.6(2) . . . . ?
B3 B2 B4 B6 0.2(3) . . . . ?
B3 B5 B7 C2 -38.65(17) . . . . ?
B3 B5 B7 B8 -100.6(2) . . . . ?
B3 B5 B7 B6 -137.8(2) . . . . ?
B3 B5 B4 B2 -38.05(18) . . . . ?
B3 B5 B4 B10 62.5(2) . . . . ?
B3 B5 B4 B1 -0.8(2) . . . . ?
B3 B5 B4 B6 100.3(2) . . . . ?
B3 B5 B6 B8 0.7(2) . . . . ?
B3 B5 B6 B7 37.61(18) . . . . ?
B3 B5 B6 B10 -62.8(2) . . . . ?
B3 B5 B6 B4 -100.7(2) . . . . ?
B3 B7 B6 B8 101.1(2) . . . . ?
B3 B7 B6 B5 -37.35(18) . . . . ?
B3 B7 B6 B10 64.1(2) . . . . ?
B3 B7 B6 B4 0.1(3) . . . . ?
B5 B2 B3 C1 135.3(2) . . . . ?
B5 B2 B3 C2 99.24(19) . . . . ?
B5 B2 B3 B7 37.85(18) . . . . ?
B5 B2 B1 C1 -97.41(19) . . . . ?
B5 B2 B1 B9 -63.2(2) . . . . ?
B5 B2 B1 B10 0.0(2) . . . . ?
B5 B2 B1 B4 37.47(18) . . . . ?
B5 B2 B4 B10 -101.3(2) . . . . ?
B5 B2 B4 B1 -138.30(19) . . . . ?
B5 B2 B4 B6 -37.54(19) . . . . ?
B5 B3 B7 C2 135.3(2) . . . . ?
B5 B3 B7 B8 101.0(2) . . . . ?
B5 B3 B7 B6 37.63(19) . . . . ?
B5 B7 B6 B8 138.47(19) . . . . ?
B5 B7 B6 B10 101.5(2) . . . . ?
B5 B7 B6 B4 37.45(19) . . . . ?
B5 B4 B6 B8 -100.6(2) . . . . ?
B5 B4 B6 B7 -37.46(19) . . . . ?
B5 B4 B6 B10 -138.0(2) . . . . ?
B7 C2 B8 B9 141.72(19) . . . . ?
B7 C2 B8 B10 103.1(2) . . . . ?
B7 C2 B8 B6 40.07(18) . . . . ?
B7 C2 B9 C1 101.2(2) . . . . ?
B7 C2 B9 B8 -36.61(19) . . . . ?
B7 C2 B9 B10 2.3(2) . . . . ?
B7 C2 B9 B1 65.0(2) . . . . ?
B7 C2 B3 C1 -138.01(19) . . . . ?
B7 C2 B3 B2 -102.0(2) . . . . ?
B7 C2 B3 B5 -39.44(18) . . . . ?
B7 B8 B9 C1 -3.0(2) . . . . ?
B7 B8 B9 C2 33.84(17) . . . . ?
B7 B8 B9 B10 -102.0(2) . . . . ?
B7 B8 B9 B1 -64.3(2) . . . . ?
B7 B8 B10 B9 100.0(2) . . . . ?
B7 B8 B10 B1 62.2(2) . . . . ?
B7 B8 B10 B4 -0.7(2) . . . . ?
B7 B8 B10 B6 -37.48(18) . . . . ?
B7 B8 B6 B5 37.22(18) . . . . ?
B7 B8 B6 B10 138.56(19) . . . . ?
B7 B8 B6 B4 100.9(2) . . . . ?
B7 B3 B5 B2 -138.0(2) . . . . ?
B7 B3 B5 B4 -100.1(2) . . . . ?
B7 B3 B5 B6 -37.46(18) . . . . ?
B7 B5 B4 B2 -101.3(2) . . . . ?
B7 B5 B4 B10 -0.8(3) . . . . ?
B7 B5 B4 B1 -64.1(2) . . . . ?
B7 B5 B4 B6 36.97(18) . . . . ?
B7 B5 B6 B8 -36.94(18) . . . . ?
B7 B5 B6 B10 -100.4(2) . . . . ?
B7 B5 B6 B4 -138.3(2) . . . . ?
B10 B8 B9 C1 98.96(19) . . . . ?
B10 B8 B9 C2 135.81(19) . . . . ?
B10 B8 B9 B1 37.69(18) . . . . ?
B10 B8 B7 C2 -97.02(19) . . . . ?
B10 B8 B7 B3 -62.7(2) . . . . ?
B10 B8 B7 B5 0.2(2) . . . . ?
B10 B8 B7 B6 37.49(18) . . . . ?
B10 B8 B6 B5 -101.3(2) . . . . ?
B10 B8 B6 B7 -138.56(19) . . . . ?
B10 B8 B6 B4 -37.63(18) . . . . ?
B10 B9 B1 C1 136.0(2) . . . . ?
B10 B9 B1 B2 101.6(2) . . . . ?
B10 B9 B1 B4 38.25(18) . . . . ?
B10 B1 B4 B2 138.57(19) . . . . ?
B10 B1 B4 B5 101.4(2) . . . . ?
B10 B1 B4 B6 37.48(18) . . . . ?
B10 B4 B6 B8 37.40(18) . . . . ?
B10 B4 B6 B5 138.0(2) . . . . ?
B10 B4 B6 B7 100.5(2) . . . . ?
B1 C1 C2 Si2 147.15(16) . . . . ?
B1 C1 C2 B8 0.0(2) . . . . ?
B1 C1 C2 B9 39.39(18) . . . . ?
B1 C1 C2 B3 -106.0(2) . . . . ?
B1 C1 C2 B7 -66.7(2) . . . . ?
B1 C1 B2 B3 141.25(19) . . . . ?
B1 C1 B2 B5 102.2(2) . . . . ?
B1 C1 B2 B4 39.49(18) . . . . ?
B1 C1 B9 C2 -138.12(19) . . . . ?
B1 C1 B9 B8 -101.4(2) . . . . ?
B1 C1 B9 B10 -38.67(17) . . . . ?
B1 C1 B3 C2 101.17(19) . . . . ?
B1 C1 B3 B2 -37.24(18) . . . . ?
B1 C1 B3 B5 1.9(2) . . . . ?
B1 C1 B3 B7 64.9(2) . . . . ?
B1 B2 B3 C1 34.04(17) . . . . ?
B1 B2 B3 C2 -2.1(2) . . . . ?
B1 B2 B3 B5 -101.3(2) . . . . ?
B1 B2 B3 B7 -63.4(2) . . . . ?
B1 B2 B5 B3 100.1(2) . . . . ?
B1 B2 B5 B7 62.5(2) . . . . ?
B1 B2 B5 B4 -37.39(18) . . . . ?
B1 B2 B5 B6 -0.5(2) . . . . ?
B1 B2 B4 B5 138.30(19) . . . . ?
B1 B2 B4 B10 36.97(17) . . . . ?
B1 B2 B4 B6 100.8(2) . . . . ?
B1 B9 B10 B8 -137.8(2) . . . . ?
B1 B9 B10 B4 -37.81(18) . . . . ?
B1 B9 B10 B6 -100.2(2) . . . . ?
B1 B10 B4 B2 -37.00(18) . . . . ?
B1 B10 B4 B5 -100.4(2) . . . . ?
B1 B10 B4 B6 -138.2(2) . . . . ?
B1 B10 B6 B8 -101.3(2) . . . . ?
B1 B10 B6 B5 -0.8(2) . . . . ?
B1 B10 B6 B7 -64.5(2) . . . . ?
B1 B10 B6 B4 36.97(17) . . . . ?
B1 B4 B6 B8 0.1(3) . . . . ?
B1 B4 B6 B5 100.7(2) . . . . ?
B1 B4 B6 B7 63.2(2) . . . . ?
B1 B4 B6 B10 -37.29(19) . . . . ?
B4 B2 B3 C1 97.4(2) . . . . ?
B4 B2 B3 C2 61.3(2) . . . . ?
B4 B2 B3 B5 -37.95(19) . . . . ?
B4 B2 B3 B7 -0.1(3) . . . . ?
B4 B2 B5 B3 137.5(2) . . . . ?
B4 B2 B5 B7 99.9(2) . . . . ?
B4 B2 B5 B6 36.88(18) . . . . ?
B4 B2 B1 C1 -134.88(19) . . . . ?
B4 B2 B1 B9 -100.6(2) . . . . ?
B4 B2 B1 B10 -37.43(18) . . . . ?
B4 B5 B7 C2 62.3(2) . . . . ?
B4 B5 B7 B8 0.3(2) . . . . ?
B4 B5 B7 B3 101.0(2) . . . . ?
B4 B5 B7 B6 -36.84(18) . . . . ?
B4 B5 B6 B8 101.4(2) . . . . ?
B4 B5 B6 B7 138.3(2) . . . . ?
B4 B5 B6 B10 37.88(18) . . . . ?
B4 B10 B1 C1 99.3(2) . . . . ?
B4 B10 B1 B2 37.23(18) . . . . ?
B4 B10 B1 B9 137.35(19) . . . . ?
B4 B10 B6 B8 -138.3(2) . . . . ?
B4 B10 B6 B5 -37.74(18) . . . . ?
B4 B10 B6 B7 -101.4(2) . . . . ?
B6 B8 B9 C1 60.8(2) . . . . ?
B6 B8 B9 C2 97.6(2) . . . . ?
B6 B8 B9 B10 -38.17(18) . . . . ?
B6 B8 B9 B1 -0.5(2) . . . . ?
B6 B8 B7 C2 -134.51(19) . . . . ?
B6 B8 B7 B3 -100.2(2) . . . . ?
B6 B8 B7 B5 -37.24(18) . . . . ?
B6 B8 B10 B9 137.4(2) . . . . ?
B6 B8 B10 B1 99.6(2) . . . . ?
B6 B8 B10 B4 36.74(18) . . . . ?
B6 B5 B7 C2 99.2(2) . . . . ?
B6 B5 B7 B8 37.19(18) . . . . ?
B6 B5 B7 B3 137.8(2) . . . . ?
B6 B5 B4 B2 -138.3(2) . . . . ?
B6 B5 B4 B10 -37.78(18) . . . . ?
B6 B5 B4 B1 -101.1(2) . . . . ?
B6 B10 B1 C1 62.5(2) . . . . ?
B6 B10 B1 B2 0.4(2) . . . . ?
B6 B10 B1 B9 100.6(2) . . . . ?
B6 B10 B1 B4 -36.78(18) . . . . ?
B6 B10 B4 B2 101.2(2) . . . . ?
B6 B10 B4 B5 37.85(19) . . . . ?
B6 B10 B4 B1 138.2(2) . . . . ?
